data_4064560
loop_
_publ_author_name
'Chuchuryukin, Alexey V.'
'Huang, Rubin'
'Lutz, Martin'
'Chadwick, John C.'
'Spek, Anthony L.'
'van Koten, Gerard'

_publ_section_title
;
 NCN-Pincer Metal Complexes (Ti, Cr, V, Zr, Hf, and Nb) of the Phebox
 Ligand (S,S)-2,6-Bis(4&#x2032;-isopropyl-2&#x2032;-oxazolinyl)phenyl
;
_journal_issue 10
_journal_name_full Organometallics
_journal_page_first 2819
_journal_paper_doi 10.1021/om200170b
_journal_volume 30
_journal_year 2011
_chemical_absolute_configuration ad
_chemical_formula_moiety 'C72 H74 Au2 N4 O4 P2, C6 H6'
_chemical_formula_sum 'C78 H80 Au2 N4 O4 P2'
_chemical_formula_weight 1593.33
_chemical_name_systematic
; 
 ? 
;
_space_group_IT_number 1
_symmetry_cell_setting triclinic
_symmetry_space_group_name_Hall 'P 1'
_symmetry_space_group_name_H-M 'P 1'
_atom_sites_solution_hydrogens geom
_atom_sites_solution_primary heavy
_atom_sites_solution_secondary difmap
_audit_creation_method SHELXL-97
_cell_angle_alpha 102.303(2)
_cell_angle_beta 102.379(2)
_cell_angle_gamma 97.749(1)
_cell_formula_units_Z 1
_cell_length_a 11.1773(2)
_cell_length_b 11.1809(5)
_cell_length_c 14.7447(4)
_cell_measurement_reflns_used 38087
_cell_measurement_temperature 150(2)
_cell_measurement_theta_max 27.50
_cell_measurement_theta_min 1.90
_cell_volume 1726.76(10)
_computing_cell_refinement Peakref
_computing_data_collection 'Nonius COLLECT'
_computing_data_reduction 'EvalCCD, ABST, SortAV'
_computing_structure_refinement 'SHELXL-97 (Sheldrick, 1997)'
_computing_structure_solution 'DIRDIF-99 (Beurskens et al., 1999)'
_diffrn_ambient_temperature 150(2)
_diffrn_measured_fraction_theta_full 0.997
_diffrn_measured_fraction_theta_max 0.997
_diffrn_measurement_device_type 'Nonius KappaCCD'
_diffrn_radiation_monochromator graphite
_diffrn_radiation_source 'rotating anode'
_diffrn_radiation_type MoK\a
_diffrn_radiation_wavelength 0.71073
_diffrn_reflns_av_R_equivalents 0.0342
_diffrn_reflns_av_sigmaI/netI 0.0285
_diffrn_reflns_limit_h_max 14
_diffrn_reflns_limit_h_min -14
_diffrn_reflns_limit_k_max 14
_diffrn_reflns_limit_k_min -14
_diffrn_reflns_limit_l_max 19
_diffrn_reflns_limit_l_min -19
_diffrn_reflns_number 48271
_diffrn_reflns_theta_full 27.50
_diffrn_reflns_theta_max 27.50
_diffrn_reflns_theta_min 1.90
_exptl_absorpt_coefficient_mu 4.342
_exptl_absorpt_correction_T_max 0.52
_exptl_absorpt_correction_T_min 0.21
_exptl_absorpt_correction_type analytical
_exptl_absorpt_process_details PLATON
_exptl_crystal_colour colourless
_exptl_crystal_density_diffrn 1.532
_exptl_crystal_density_method 'not measured'
_exptl_crystal_description block
_exptl_crystal_F_000 796
_exptl_crystal_size_max 0.45
_exptl_crystal_size_mid 0.42
_exptl_crystal_size_min 0.18
_refine_diff_density_max 2.087
_refine_diff_density_min -0.856
_refine_diff_density_rms 0.072
_refine_ls_abs_structure_details 'Flack H D (1983), Acta Cryst. A39, 876-881'
_refine_ls_abs_structure_Flack -0.010(4)
_refine_ls_extinction_method none
_refine_ls_goodness_of_fit_ref 1.038
_refine_ls_hydrogen_treatment constr
_refine_ls_matrix_type full
_refine_ls_number_parameters 819
_refine_ls_number_reflns 15653
_refine_ls_number_restraints 3
_refine_ls_restrained_S_all 1.038
_refine_ls_R_factor_all 0.0230
_refine_ls_R_factor_gt 0.0207
_refine_ls_shift/su_max 0.006
_refine_ls_shift/su_mean 0.000
_refine_ls_structure_factor_coef Fsqd
_refine_ls_weighting_details 'calc w=1/[\s^2^(Fo^2^)+(0.0095P)^2^+2.5265P] where P=(Fo^2^+2Fc^2^)/3'
_refine_ls_weighting_scheme calc
_refine_ls_wR_factor_gt 0.0453
_refine_ls_wR_factor_ref 0.0465
_reflns_number_gt 14769
_reflns_number_total 15653
_reflns_threshold_expression I>2\s(I)
_cod_data_source_file om200170b_si_001.cif
_cod_data_source_block s3430a
_cod_database_code 4064560

loop_
_symmetry_equiv_pos_as_xyz
'x, y, z'

loop_
_atom_site_label
_atom_site_type_symbol
_atom_site_fract_x
_atom_site_fract_y
_atom_site_fract_z
_atom_site_U_iso_or_equiv
_atom_site_adp_type
_atom_site_occupancy
_atom_site_symmetry_multiplicity
_atom_site_calc_flag
_atom_site_refinement_flags
Au1 Au 0.496846(9) -0.068315(9) 0.274040(8) 0.01901(5) Uani 1 1 d .
Au2 Au 0.508543(8) 1.071123(8) 0.735114(7) 0.01707(5) Uani 1 1 d .
P1 P 0.35638(16) 0.05559(15) 0.23891(11) 0.0174(3) Uani 1 1 d .
P2 P 0.64432(15) 0.94055(15) 0.76141(11) 0.0160(3) Uani 1 1 d .
O11 O 0.6557(3) 0.0283(2) 0.4905(2) 0.0287(6) Uani 1 1 d .
O12 O 0.4919(5) -0.4918(4) 0.1485(4) 0.0371(11) Uani 1 1 d .
O21 O 0.2545(4) 0.9531(3) 0.4786(2) 0.0453(8) Uani 1 1 d .
O22 O 0.4937(4) 1.4992(4) 0.8489(3) 0.0318(10) Uani 1 1 d .
N11 N 0.8484(3) 0.0799(3) 0.4674(2) 0.0318(7) Uani 1 1 d .
N12 N 0.4119(6) -0.3203(6) 0.1426(4) 0.0375(14) Uani 1 1 d .
N21 N 0.2487(3) 0.9017(3) 0.6172(2) 0.0309(7) Uani 1 1 d .
N22 N 0.5743(6) 1.3289(5) 0.8663(4) 0.0356(13) Uani 1 1 d .
C11 C 0.6229(6) -0.1796(6) 0.3124(4) 0.0195(13) Uani 1 1 d .
C12 C 0.7273(6) -0.1322(6) 0.3900(4) 0.0213(12) Uani 1 1 d .
C13 C 0.8158(6) -0.2029(7) 0.4176(5) 0.0296(14) Uani 1 1 d .
H13 H 0.8860 -0.1674 0.4704 0.036 Uiso 1 1 calc R
C14 C 0.7994(7) -0.3258(7) 0.3666(5) 0.0340(15) Uani 1 1 d .
H14 H 0.8592 -0.3747 0.3849 0.041 Uiso 1 1 calc R
C15 C 0.6994(6) -0.3775(7) 0.2909(5) 0.0298(14) Uani 1 1 d .
H15 H 0.6894 -0.4620 0.2569 0.036 Uiso 1 1 calc R
C16 C 0.6106(6) -0.3057(6) 0.2630(5) 0.0235(13) Uani 1 1 d .
C17 C 0.7510(5) -0.0007(6) 0.4503(4) 0.0231(11) Uani 1 1 d .
C18 C 0.8287(4) 0.1935(4) 0.5305(3) 0.0306(10) Uani 1 1 d .
H18 H 0.8934 0.2142 0.5928 0.037 Uiso 1 1 calc R
C19 C 0.6988(4) 0.1556(4) 0.5490(3) 0.0269(8) Uani 1 1 d .
H19A H 0.7061 0.1592 0.6176 0.032 Uiso 1 1 calc R
H19B H 0.6415 0.2106 0.5286 0.032 Uiso 1 1 calc R
C110 C 0.8387(5) 0.3043(5) 0.4860(4) 0.0365(12) Uani 1 1 d .
H110 H 0.9240 0.3184 0.4748 0.044 Uiso 1 1 calc R
C111 C 0.8271(6) 0.4227(5) 0.5567(5) 0.0506(14) Uani 1 1 d .
H11A H 0.7442 0.4118 0.5692 0.076 Uiso 1 1 calc R
H11B H 0.8388 0.4942 0.5289 0.076 Uiso 1 1 calc R
H11C H 0.8909 0.4372 0.6169 0.076 Uiso 1 1 calc R
C112 C 0.7446(5) 0.2794(5) 0.3888(3) 0.0454(11) Uani 1 1 d .
H11D H 0.7570 0.2053 0.3452 0.068 Uiso 1 1 calc R
H11E H 0.7568 0.3514 0.3616 0.068 Uiso 1 1 calc R
H11F H 0.6597 0.2654 0.3973 0.068 Uiso 1 1 calc R
C113 C 0.4998(6) -0.3669(6) 0.1818(4) 0.0243(13) Uani 1 1 d .
C114 C 0.3180(6) -0.4226(6) 0.0703(5) 0.0328(14) Uani 1 1 d .
H114 H 0.2421 -0.4375 0.0951 0.039 Uiso 1 1 calc R
C115 C 0.3818(7) -0.5334(6) 0.0704(5) 0.0371(16) Uani 1 1 d .
H11G H 0.3265 -0.6040 0.0801 0.045 Uiso 1 1 calc R
H11H H 0.4043 -0.5605 0.0089 0.045 Uiso 1 1 calc R
C116 C 0.2800(4) -0.3925(4) -0.0254(3) 0.0339(9) Uani 1 1 d .
H116 H 0.3557 -0.3816 -0.0510 0.041 Uiso 1 1 calc R
C117 C 0.1852(4) -0.5038(5) -0.0949(3) 0.0485(12) Uani 1 1 d .
H11I H 0.2253 -0.5765 -0.1057 0.073 Uiso 1 1 calc R
H11J H 0.1550 -0.4832 -0.1561 0.073 Uiso 1 1 calc R
H11K H 0.1148 -0.5229 -0.0673 0.073 Uiso 1 1 calc R
C118 C 0.2273(4) -0.2736(5) -0.0196(3) 0.0427(11) Uani 1 1 d .
H11L H 0.1519 -0.2828 0.0040 0.064 Uiso 1 1 calc R
H11M H 0.2067 -0.2577 -0.0834 0.064 Uiso 1 1 calc R
H11N H 0.2895 -0.2036 0.0244 0.064 Uiso 1 1 calc R
C21 C 0.3791(6) 1.1776(6) 0.6959(5) 0.0197(13) Uani 1 1 d .
C22 C 0.2761(5) 1.1201(6) 0.6162(4) 0.0210(12) Uani 1 1 d .
C23 C 0.1882(6) 1.1877(6) 0.5789(5) 0.0273(13) Uani 1 1 d .
H23 H 0.1221 1.1475 0.5240 0.033 Uiso 1 1 calc R
C24 C 0.1978(6) 1.3124(7) 0.6219(5) 0.0282(13) Uani 1 1 d .
H24 H 0.1381 1.3581 0.5977 0.034 Uiso 1 1 calc R
C25 C 0.2974(6) 1.3703(6) 0.7021(5) 0.0250(13) Uani 1 1 d .
H25 H 0.3040 1.4556 0.7328 0.030 Uiso 1 1 calc R
C26 C 0.3876(6) 1.3040(6) 0.7378(4) 0.0216(13) Uani 1 1 d .
C27 C 0.2598(6) 0.9870(5) 0.5741(4) 0.0239(12) Uani 1 1 d .
C28 C 0.2436(4) 0.7833(4) 0.5492(3) 0.0293(8) Uani 1 1 d .
H28 H 0.3254 0.7560 0.5654 0.035 Uiso 1 1 calc R
C29 C 0.2283(7) 0.8180(5) 0.4542(4) 0.0473(14) Uani 1 1 d .
H29A H 0.2875 0.7841 0.4191 0.057 Uiso 1 1 calc R
H29B H 0.1423 0.7853 0.4137 0.057 Uiso 1 1 calc R
C210 C 0.1401(5) 0.6817(5) 0.5524(4) 0.0372(12) Uani 1 1 d .
H210 H 0.0584 0.7091 0.5361 0.045 Uiso 1 1 calc R
C211 C 0.1369(6) 0.5617(5) 0.4788(4) 0.0521(15) Uani 1 1 d .
H21A H 0.2151 0.5318 0.4960 0.078 Uiso 1 1 calc R
H21B H 0.1268 0.5781 0.4151 0.078 Uiso 1 1 calc R
H21C H 0.0668 0.4982 0.4779 0.078 Uiso 1 1 calc R
C212 C 0.1611(5) 0.6597(5) 0.6532(4) 0.0533(13) Uani 1 1 d .
H21D H 0.0941 0.5943 0.6544 0.080 Uiso 1 1 calc R
H21E H 0.1610 0.7370 0.6994 0.080 Uiso 1 1 calc R
H21F H 0.2415 0.6338 0.6703 0.080 Uiso 1 1 calc R
C213 C 0.4907(6) 1.3728(6) 0.8195(4) 0.0208(12) Uani 1 1 d .
C214 C 0.6600(6) 1.4334(6) 0.9396(5) 0.0335(14) Uani 1 1 d .
H214 H 0.6614 1.4190 1.0045 0.040 Uiso 1 1 calc R
C215 C 0.6017(6) 1.5476(6) 0.9303(5) 0.0307(13) Uani 1 1 d .
H21G H 0.5763 1.5830 0.9891 0.037 Uiso 1 1 calc R
H21H H 0.6607 1.6128 0.9178 0.037 Uiso 1 1 calc R
C216 C 0.7940(4) 1.4489(4) 0.9271(3) 0.0375(10) Uani 1 1 d .
H216 H 0.8235 1.3690 0.9303 0.045 Uiso 1 1 calc R
C217 C 0.8013(5) 1.4732(6) 0.8297(4) 0.0572(14) Uani 1 1 d .
H21I H 0.7444 1.4065 0.7782 0.086 Uiso 1 1 calc R
H21J H 0.8868 1.4751 0.8229 0.086 Uiso 1 1 calc R
H21K H 0.7774 1.5534 0.8258 0.086 Uiso 1 1 calc R
C218 C 0.8792(4) 1.5517(5) 1.0117(4) 0.0507(13) Uani 1 1 d .
H21L H 0.8515 1.6312 1.0114 0.076 Uiso 1 1 calc R
H21M H 0.9653 1.5594 1.0056 0.076 Uiso 1 1 calc R
H21N H 0.8750 1.5300 1.0721 0.076 Uiso 1 1 calc R
C31 C 0.3913(5) 0.2091(6) 0.3221(4) 0.0175(11) Uani 1 1 d .
C32 C 0.4150(6) 0.3193(6) 0.2954(4) 0.0265(12) Uani 1 1 d .
H32 H 0.4055 0.3176 0.2295 0.032 Uiso 1 1 calc R
C33 C 0.4525(6) 0.4326(6) 0.3639(4) 0.0297(13) Uani 1 1 d .
H33 H 0.4697 0.5071 0.3440 0.036 Uiso 1 1 calc R
C34 C 0.4655(5) 0.4392(5) 0.4609(4) 0.0200(11) Uani 1 1 d .
C35 C 0.4366(6) 0.3289(6) 0.4869(4) 0.0260(12) Uani 1 1 d .
H35 H 0.4410 0.3313 0.5524 0.031 Uiso 1 1 calc R
C36 C 0.4007(6) 0.2134(6) 0.4182(5) 0.0270(13) Uani 1 1 d .
H36 H 0.3830 0.1385 0.4376 0.032 Uiso 1 1 calc R
C37 C 0.2022(6) -0.0143(6) 0.2429(4) 0.0226(12) Uani 1 1 d .
C38 C 0.1708(6) -0.1427(6) 0.2174(4) 0.0280(13) Uani 1 1 d .
H38 H 0.2289 -0.1910 0.1982 0.034 Uiso 1 1 calc R
C39 C 0.0531(7) -0.2022(7) 0.2198(5) 0.0389(16) Uani 1 1 d .
H39 H 0.0306 -0.2905 0.2006 0.047 Uiso 1 1 calc R
C310 C -0.0293(7) -0.1323(9) 0.2502(5) 0.045(2) Uani 1 1 d .
H310 H -0.1082 -0.1727 0.2533 0.054 Uiso 1 1 calc R
C311 C 0.0009(7) -0.0058(9) 0.2758(5) 0.048(2) Uani 1 1 d .
H311 H -0.0573 0.0410 0.2968 0.058 Uiso 1 1 calc R
C312 C 0.1162(6) 0.0566(7) 0.2718(4) 0.0358(15) Uani 1 1 d .
H312 H 0.1359 0.1451 0.2884 0.043 Uiso 1 1 calc R
C313 C 0.3399(6) 0.0845(6) 0.1201(4) 0.0210(12) Uani 1 1 d .
C314 C 0.4454(6) 0.1238(6) 0.0930(5) 0.0287(14) Uani 1 1 d .
H314 H 0.5247 0.1362 0.1366 0.034 Uiso 1 1 calc R
C315 C 0.4383(7) 0.1461(7) 0.0012(5) 0.0349(15) Uani 1 1 d .
H315 H 0.5113 0.1751 -0.0170 0.042 Uiso 1 1 calc R
C316 C 0.3226(8) 0.1246(8) -0.0603(5) 0.0423(18) Uani 1 1 d .
H316 H 0.3158 0.1384 -0.1224 0.051 Uiso 1 1 calc R
C317 C 0.2168(6) 0.0841(6) -0.0352(4) 0.0453(16) Uani 1 1 d .
H317 H 0.1379 0.0686 -0.0798 0.054 Uiso 1 1 calc R
C318 C 0.2248(5) 0.0653(5) 0.0566(4) 0.0341(13) Uani 1 1 d .
H318 H 0.1511 0.0395 0.0751 0.041 Uiso 1 1 calc R
C41 C 0.5956(6) 0.7898(5) 0.6746(4) 0.0193(11) Uani 1 1 d .
C42 C 0.5657(6) 0.6796(6) 0.7013(4) 0.0288(14) Uani 1 1 d .
H42 H 0.5730 0.6809 0.7669 0.035 Uiso 1 1 calc R
C43 C 0.5253(6) 0.5679(6) 0.6315(4) 0.0315(14) Uani 1 1 d .
H43 H 0.5066 0.4933 0.6509 0.038 Uiso 1 1 calc R
C44 C 0.5110(5) 0.5606(5) 0.5348(4) 0.0192(11) Uani 1 1 d .
C45 C 0.5402(6) 0.6736(6) 0.5098(4) 0.0311(14) Uani 1 1 d .
H45 H 0.5320 0.6732 0.4443 0.037 Uiso 1 1 calc R
C46 C 0.5801(6) 0.7838(6) 0.5781(4) 0.0297(14) Uani 1 1 d .
H46 H 0.5977 0.8586 0.5588 0.036 Uiso 1 1 calc R
C47 C 0.7999(5) 1.0020(6) 0.7524(4) 0.0193(11) Uani 1 1 d .
C48 C 0.8432(6) 1.1306(6) 0.7881(5) 0.0301(14) Uani 1 1 d .
H48 H 0.7910 1.1818 0.8137 0.036 Uiso 1 1 calc R
C49 C 0.9604(7) 1.1830(7) 0.7863(5) 0.0387(17) Uani 1 1 d .
H49 H 0.9895 1.2701 0.8119 0.046 Uiso 1 1 calc R
C410 C 1.0364(6) 1.1110(8) 0.7479(5) 0.0387(17) Uani 1 1 d .
H410 H 1.1175 1.1485 0.7471 0.046 Uiso 1 1 calc R
C411 C 0.9948(7) 0.9842(8) 0.7103(5) 0.0403(16) Uani 1 1 d .
H411 H 1.0464 0.9342 0.6826 0.048 Uiso 1 1 calc R
C412 C 0.8754(6) 0.9301(7) 0.7136(5) 0.0325(13) Uani 1 1 d .
H412 H 0.8466 0.8428 0.6886 0.039 Uiso 1 1 calc R
C413 C 0.6692(5) 0.9079(5) 0.8788(4) 0.0183(11) Uani 1 1 d .
C414 C 0.7868(5) 0.8991(5) 0.9308(4) 0.0275(11) Uani 1 1 d .
H414 H 0.8560 0.9052 0.9032 0.033 Uiso 1 1 calc R
C415 C 0.8022(5) 0.8814(5) 1.0220(4) 0.0332(12) Uani 1 1 d .
H415 H 0.8827 0.8774 1.0572 0.040 Uiso 1 1 calc R
C416 C 0.7023(7) 0.8695(6) 1.0634(5) 0.0344(15) Uani 1 1 d .
H416 H 0.7138 0.8567 1.1261 0.041 Uiso 1 1 calc R
C417 C 0.5848(7) 0.8765(6) 1.0112(5) 0.0310(14) Uani 1 1 d .
H417 H 0.5156 0.8680 1.0387 0.037 Uiso 1 1 calc R
C418 C 0.5673(6) 0.8957(6) 0.9199(5) 0.0264(13) Uani 1 1 d .
H418 H 0.4867 0.9005 0.8853 0.032 Uiso 1 1 calc R
C51 C 1.0569(6) 0.3047(5) 0.1235(5) 0.0627(15) Uani 1 1 d .
H51 H 1.1360 0.3051 0.1094 0.075 Uiso 1 1 calc R
C52 C 1.0456(6) 0.3825(6) 0.2047(5) 0.078(2) Uani 1 1 d .
H52 H 1.1167 0.4382 0.2477 0.093 Uiso 1 1 calc R
C53 C 0.9301(6) 0.3797(7) 0.2241(5) 0.093(3) Uani 1 1 d .
H53 H 0.9224 0.4327 0.2814 0.112 Uiso 1 1 calc R
C54 C 0.8264(6) 0.3018(6) 0.1621(4) 0.0698(18) Uani 1 1 d .
H54 H 0.7471 0.3028 0.1755 0.084 Uiso 1 1 calc R
C55 C 0.8370(5) 0.2222(5) 0.0807(4) 0.0541(13) Uani 1 1 d .
H55 H 0.7659 0.1660 0.0384 0.065 Uiso 1 1 calc R
C56 C 0.9515(6) 0.2251(5) 0.0616(4) 0.0596(14) Uani 1 1 d .
H56 H 0.9590 0.1714 0.0046 0.072 Uiso 1 1 calc R

loop_
_atom_site_aniso_label
_atom_site_aniso_U_11
_atom_site_aniso_U_22
_atom_site_aniso_U_33
_atom_site_aniso_U_23
_atom_site_aniso_U_13
_atom_site_aniso_U_12
Au1 0.02194(13) 0.01590(13) 0.01950(12) 0.00502(10) 0.00441(9) 0.00496(10)
Au2 0.01821(11) 0.01435(12) 0.01808(11) 0.00376(9) 0.00359(9) 0.00320(9)
P1 0.0228(7) 0.0122(7) 0.0156(6) 0.0009(5) 0.0042(5) 0.0023(6)
P2 0.0166(7) 0.0136(7) 0.0163(6) 0.0025(5) 0.0025(5) 0.0026(5)
O11 0.0300(15) 0.0231(14) 0.0342(15) 0.0059(11) 0.0153(12) -0.0003(11)
O12 0.050(3) 0.020(2) 0.038(2) 0.0049(17) 0.0051(18) 0.0070(18)
O21 0.085(3) 0.0244(15) 0.0234(15) 0.0067(12) 0.0130(16) -0.0006(16)
O22 0.037(2) 0.0185(19) 0.034(2) -0.0016(16) 0.0021(16) 0.0101(15)
N11 0.0195(16) 0.0303(18) 0.0397(19) 0.0045(15) 0.0029(14) -0.0012(13)
N12 0.038(3) 0.028(3) 0.036(3) -0.004(2) -0.005(2) 0.010(2)
N21 0.0363(19) 0.0265(17) 0.0287(16) 0.0110(14) 0.0047(14) 0.0003(14)
N22 0.035(3) 0.021(2) 0.039(3) 0.001(2) -0.008(2) 0.002(2)
C11 0.021(3) 0.022(3) 0.018(3) 0.013(2) 0.003(2) 0.005(2)
C12 0.027(3) 0.014(2) 0.026(3) 0.0077(19) 0.010(2) 0.0046(19)
C13 0.024(3) 0.037(3) 0.033(3) 0.018(2) 0.005(2) 0.009(2)
C14 0.034(3) 0.030(3) 0.043(3) 0.017(2) 0.009(2) 0.015(2)
C15 0.035(3) 0.025(3) 0.037(3) 0.013(2) 0.014(2) 0.014(2)
C16 0.036(3) 0.015(3) 0.028(3) 0.012(2) 0.018(3) 0.009(2)
C17 0.018(2) 0.032(3) 0.021(2) 0.0150(19) 0.0000(16) 0.0036(18)
C18 0.027(2) 0.030(2) 0.028(2) 0.0032(17) 0.0002(17) -0.0006(18)
C19 0.032(2) 0.024(2) 0.0237(18) 0.0079(15) 0.0059(17) 0.0005(17)
C110 0.027(2) 0.038(3) 0.046(3) 0.016(2) 0.011(2) -0.001(2)
C111 0.054(4) 0.032(3) 0.065(4) 0.015(2) 0.017(3) -0.002(2)
C112 0.046(3) 0.054(3) 0.042(3) 0.026(2) 0.008(2) 0.012(2)
C113 0.033(3) 0.017(3) 0.020(3) 0.001(2) 0.007(2) 0.003(2)
C114 0.032(3) 0.027(3) 0.030(3) -0.005(2) 0.006(2) -0.001(2)
C115 0.051(4) 0.022(3) 0.029(3) -0.002(2) 0.009(2) -0.010(3)
C116 0.027(2) 0.037(2) 0.034(2) 0.0036(17) 0.0059(17) 0.0019(17)
C117 0.038(3) 0.054(3) 0.038(2) -0.015(2) 0.004(2) 0.005(2)
C118 0.036(2) 0.045(3) 0.044(3) 0.008(2) 0.005(2) 0.011(2)
C21 0.023(3) 0.020(3) 0.021(3) 0.010(2) 0.013(2) 0.005(2)
C22 0.018(3) 0.027(3) 0.019(2) 0.012(2) 0.003(2) 0.001(2)
C23 0.023(3) 0.032(3) 0.027(3) 0.013(2) 0.002(2) 0.002(2)
C24 0.021(2) 0.040(3) 0.030(3) 0.021(2) 0.0049(19) 0.011(2)
C25 0.029(3) 0.019(3) 0.033(3) 0.010(2) 0.016(2) 0.010(2)
C26 0.018(3) 0.027(3) 0.020(3) 0.009(2) 0.005(2) 0.001(2)
C27 0.026(2) 0.027(2) 0.016(2) 0.0065(18) -0.0014(17) 0.0036(18)
C28 0.028(2) 0.0221(18) 0.031(2) 0.0052(15) -0.0021(16) -0.0001(16)
C29 0.082(5) 0.023(2) 0.031(3) 0.0045(19) 0.009(3) 0.001(3)
C210 0.025(2) 0.025(2) 0.055(3) 0.010(2) -0.001(2) 0.0004(18)
C211 0.054(4) 0.031(3) 0.057(4) 0.009(2) -0.004(3) -0.006(2)
C212 0.066(3) 0.036(3) 0.067(3) 0.027(2) 0.024(3) 0.005(2)
C213 0.027(3) 0.018(3) 0.024(3) 0.009(2) 0.016(2) 0.005(2)
C214 0.031(3) 0.029(3) 0.032(3) 0.006(2) -0.004(2) 0.000(2)
C215 0.034(3) 0.023(3) 0.033(3) 0.003(2) 0.010(2) 0.004(2)
C216 0.037(2) 0.032(2) 0.037(2) -0.0017(18) 0.0015(18) 0.0120(18)
C217 0.045(3) 0.083(4) 0.048(3) 0.014(3) 0.018(2) 0.020(3)
C218 0.031(2) 0.044(3) 0.059(3) -0.009(2) -0.001(2) -0.001(2)
C31 0.019(2) 0.018(2) 0.014(2) 0.0012(17) 0.0027(16) 0.0038(17)
C32 0.042(3) 0.016(2) 0.016(2) 0.0016(18) -0.0002(19) 0.001(2)
C33 0.051(3) 0.021(3) 0.017(2) 0.0097(19) 0.005(2) 0.003(2)
C34 0.025(2) 0.013(2) 0.020(2) 0.0003(16) 0.0083(18) 0.0011(17)
C35 0.042(3) 0.022(3) 0.015(2) 0.0054(18) 0.0117(19) 0.001(2)
C36 0.037(3) 0.014(2) 0.027(3) 0.0020(19) 0.011(2) -0.0048(19)
C37 0.021(3) 0.029(3) 0.015(2) 0.0034(18) 0.0043(18) 0.003(2)
C38 0.028(3) 0.029(3) 0.019(3) 0.004(2) 0.000(2) -0.008(2)
C39 0.036(3) 0.041(3) 0.029(3) 0.011(2) -0.004(2) -0.014(3)
C310 0.033(4) 0.067(5) 0.025(3) 0.019(3) -0.005(2) -0.016(3)
C311 0.031(3) 0.082(5) 0.032(3) 0.008(3) 0.014(2) 0.015(3)
C312 0.031(3) 0.039(3) 0.034(3) 0.007(2) 0.005(2) 0.003(2)
C313 0.031(3) 0.017(2) 0.017(2) 0.0058(19) 0.006(2) 0.010(2)
C314 0.034(3) 0.029(3) 0.033(3) 0.015(2) 0.018(2) 0.013(2)
C315 0.053(4) 0.030(3) 0.035(3) 0.016(2) 0.025(3) 0.015(3)
C316 0.068(4) 0.046(4) 0.027(3) 0.019(3) 0.025(3) 0.025(3)
C317 0.053(3) 0.066(4) 0.019(2) 0.019(3) 0.002(2) 0.016(3)
C318 0.030(2) 0.047(4) 0.028(3) 0.015(2) 0.0080(19) 0.008(2)
C41 0.023(2) 0.010(2) 0.022(2) 0.0015(18) 0.0055(19) 0.0011(18)
C42 0.048(3) 0.021(3) 0.016(2) 0.0083(19) 0.004(2) -0.001(2)
C43 0.055(4) 0.012(2) 0.021(2) 0.0045(18) 0.003(2) -0.004(2)
C44 0.024(2) 0.016(2) 0.017(2) 0.0038(16) 0.0060(17) 0.0021(17)
C45 0.058(4) 0.017(2) 0.021(2) 0.0058(19) 0.017(2) 0.002(2)
C46 0.055(4) 0.017(3) 0.019(2) 0.0074(19) 0.016(2) -0.002(2)
C47 0.020(2) 0.020(2) 0.017(2) 0.0064(18) 0.0023(17) 0.0008(18)
C48 0.027(3) 0.028(3) 0.030(3) 0.004(2) 0.000(2) 0.003(2)
C49 0.031(3) 0.040(3) 0.037(3) 0.013(3) -0.003(3) -0.010(2)
C410 0.018(3) 0.066(5) 0.034(3) 0.024(3) 0.006(2) -0.003(3)
C411 0.031(3) 0.058(4) 0.035(3) 0.009(3) 0.015(2) 0.013(3)
C412 0.027(3) 0.037(3) 0.037(3) 0.007(2) 0.015(2) 0.011(2)
C413 0.022(3) 0.013(2) 0.018(2) -0.0011(17) 0.0067(19) 0.0025(19)
C414 0.030(2) 0.029(3) 0.026(2) 0.0097(19) 0.0060(18) 0.0073(19)
C415 0.034(3) 0.034(3) 0.027(3) 0.007(2) 0.0003(19) 0.006(2)
C416 0.056(4) 0.026(3) 0.019(2) 0.009(2) 0.003(2) 0.005(3)
C417 0.039(3) 0.025(3) 0.033(3) 0.006(2) 0.021(2) 0.004(2)
C418 0.028(3) 0.024(3) 0.025(3) 0.001(2) 0.007(2) 0.006(2)
C51 0.060(4) 0.054(3) 0.080(4) 0.011(3) 0.034(3) 0.012(3)
C52 0.058(4) 0.071(4) 0.082(5) -0.017(3) 0.017(3) -0.005(3)
C53 0.064(4) 0.113(6) 0.070(4) -0.041(4) 0.031(3) -0.013(4)
C54 0.055(3) 0.087(5) 0.056(3) -0.005(3) 0.024(3) -0.006(3)
C55 0.061(3) 0.048(3) 0.044(3) 0.003(2) 0.003(2) 0.008(3)
C56 0.075(4) 0.057(3) 0.045(3) 0.003(2) 0.016(3) 0.021(3)

loop_
_atom_type_symbol
_atom_type_description
_atom_type_scat_dispersion_real
_atom_type_scat_dispersion_imag
_atom_type_scat_source
C C 0.0033 0.0016 'International Tables Vol C Tables 4.2.6.8 and 6.1.1.4'
H H 0.0000 0.0000 'International Tables Vol C Tables 4.2.6.8 and 6.1.1.4'
Au Au -2.0133 8.8022 'International Tables Vol C Tables 4.2.6.8 and 6.1.1.4'
N N 0.0061 0.0033 'International Tables Vol C Tables 4.2.6.8 and 6.1.1.4'
O O 0.0106 0.0060 'International Tables Vol C Tables 4.2.6.8 and 6.1.1.4'
P P 0.1023 0.0942 'International Tables Vol C Tables 4.2.6.8 and 6.1.1.4'

loop_
_geom_angle_atom_site_label_1
_geom_angle_atom_site_label_2
_geom_angle_atom_site_label_3
_geom_angle
C11 Au1 P1 177.28(19)
C21 Au2 P2 173.66(19)
C37 P1 C31 105.3(3)
C37 P1 C313 106.2(3)
C31 P1 C313 105.5(3)
C37 P1 Au1 110.9(2)
C31 P1 Au1 114.2(2)
C313 P1 Au1 114.0(2)
C413 P2 C41 106.1(3)
C413 P2 C47 104.7(3)
C41 P2 C47 105.5(3)
C413 P2 Au2 114.9(2)
C41 P2 Au2 112.4(2)
C47 P2 Au2 112.5(2)
C17 O11 C19 105.7(4)
C113 O12 C115 106.1(5)
C27 O21 C29 104.6(4)
C213 O22 C215 106.2(5)
C17 N11 C18 106.4(4)
C113 N12 C114 108.5(6)
C27 N21 C28 107.6(4)
C213 N22 C214 107.8(6)
C12 C11 C16 116.0(6)
C12 C11 Au1 120.7(5)
C16 C11 Au1 123.2(5)
C13 C12 C11 122.8(6)
C13 C12 C17 115.3(6)
C11 C12 C17 121.9(6)
C14 C13 C12 118.8(6)
C14 C13 H13 120.6
C12 C13 H13 120.6
C15 C14 C13 121.2(6)
C15 C14 H14 119.4
C13 C14 H14 119.4
C14 C15 C16 119.8(7)
C14 C15 H15 120.1
C16 C15 H15 120.1
C15 C16 C11 121.3(6)
C15 C16 C113 118.3(6)
C11 C16 C113 120.3(6)
N11 C17 O11 119.6(5)
N11 C17 C12 126.2(5)
O11 C17 C12 114.2(5)
N11 C18 C110 111.7(4)
N11 C18 C19 104.7(3)
C110 C18 C19 113.9(4)
N11 C18 H18 108.8
C110 C18 H18 108.8
C19 C18 H18 108.8
O11 C19 C18 103.5(3)
O11 C19 H19A 111.1
C18 C19 H19A 111.1
O11 C19 H19B 111.1
C18 C19 H19B 111.1
H19A C19 H19B 109.0
C18 C110 C112 112.3(4)
C18 C110 C111 110.2(4)
C112 C110 C111 112.0(5)
C18 C110 H110 107.4
C112 C110 H110 107.4
C111 C110 H110 107.4
C110 C111 H11A 109.5
C110 C111 H11B 109.5
H11A C111 H11B 109.5
C110 C111 H11C 109.5
H11A C111 H11C 109.5
H11B C111 H11C 109.5
C110 C112 H11D 109.5
C110 C112 H11E 109.5
H11D C112 H11E 109.5
C110 C112 H11F 109.5
H11D C112 H11F 109.5
H11E C112 H11F 109.5
N12 C113 O12 116.5(6)
N12 C113 C16 129.3(6)
O12 C113 C16 114.1(6)
N12 C114 C116 112.6(5)
N12 C114 C115 102.4(5)
C116 C114 C115 115.5(5)
N12 C114 H114 108.7
C116 C114 H114 108.7
C115 C114 H114 108.7
O12 C115 C114 105.8(5)
O12 C115 H11G 110.6
C114 C115 H11G 110.6
O12 C115 H11H 110.6
C114 C115 H11H 110.6
H11G C115 H11H 108.7
C114 C116 C118 113.2(4)
C114 C116 C117 108.6(4)
C118 C116 C117 110.7(4)
C114 C116 H116 108.1
C118 C116 H116 108.1
C117 C116 H116 108.1
C116 C117 H11I 109.5
C116 C117 H11J 109.5
H11I C117 H11J 109.5
C116 C117 H11K 109.5
H11I C117 H11K 109.5
H11J C117 H11K 109.5
C116 C118 H11L 109.5
C116 C118 H11M 109.5
H11L C118 H11M 109.5
C116 C118 H11N 109.5
H11L C118 H11N 109.5
H11M C118 H11N 109.5
C26 C21 C22 117.0(6)
C26 C21 Au2 125.4(5)
C22 C21 Au2 117.5(5)
C23 C22 C21 121.8(6)
C23 C22 C27 119.5(5)
C21 C22 C27 118.7(5)
C24 C23 C22 120.2(6)
C24 C23 H23 119.9
C22 C23 H23 119.9
C23 C24 C25 118.9(6)
C23 C24 H24 120.6
C25 C24 H24 120.6
C24 C25 C26 121.1(6)
C24 C25 H25 119.5
C26 C25 H25 119.5
C21 C26 C25 121.0(6)
C21 C26 C213 121.5(6)
C25 C26 C213 117.5(6)
N21 C27 O21 117.9(5)
N21 C27 C22 126.1(5)
O21 C27 C22 116.0(5)
N21 C28 C29 103.2(3)
N21 C28 C210 111.8(4)
C29 C28 C210 114.7(4)
N21 C28 H28 109.0
C29 C28 H28 109.0
C210 C28 H28 109.0
O21 C29 C28 105.1(4)
O21 C29 H29A 110.7
C28 C29 H29A 110.7
O21 C29 H29B 110.7
C28 C29 H29B 110.7
H29A C29 H29B 108.8
C28 C210 C211 109.6(4)
C28 C210 C212 110.2(4)
C211 C210 C212 110.5(4)
C28 C210 H210 108.9
C211 C210 H210 108.9
C212 C210 H210 108.9
C210 C211 H21A 109.5
C210 C211 H21B 109.5
H21A C211 H21B 109.5
C210 C211 H21C 109.5
H21A C211 H21C 109.5
H21B C211 H21C 109.5
C210 C212 H21D 109.5
C210 C212 H21E 109.5
H21D C212 H21E 109.5
C210 C212 H21F 109.5
H21D C212 H21F 109.5
H21E C212 H21F 109.5
N22 C213 O22 117.2(6)
N22 C213 C26 127.1(6)
O22 C213 C26 115.6(6)
N22 C214 C215 104.8(5)
N22 C214 C216 112.7(6)
C215 C214 C216 112.4(5)
N22 C214 H214 108.9
C215 C214 H214 108.9
C216 C214 H214 108.9
O22 C215 C214 103.7(5)
O22 C215 H21G 111.0
C214 C215 H21G 111.0
O22 C215 H21H 111.0
C214 C215 H21H 111.0
H21G C215 H21H 109.0
C217 C216 C218 112.4(4)
C217 C216 C214 112.6(4)
C218 C216 C214 109.1(4)
C217 C216 H216 107.5
C218 C216 H216 107.5
C214 C216 H216 107.5
C216 C217 H21I 109.5
C216 C217 H21J 109.5
H21I C217 H21J 109.5
C216 C217 H21K 109.5
H21I C217 H21K 109.5
H21J C217 H21K 109.5
C216 C218 H21L 109.5
C216 C218 H21M 109.5
H21L C218 H21M 109.5
C216 C218 H21N 109.5
H21L C218 H21N 109.5
H21M C218 H21N 109.5
C32 C31 C36 119.0(6)
C32 C31 P1 123.6(4)
C36 C31 P1 117.2(5)
C31 C32 C33 120.7(6)
C31 C32 H32 119.7
C33 C32 H32 119.7
C32 C33 C34 121.5(6)
C32 C33 H33 119.3
C34 C33 H33 119.3
C35 C34 C33 117.7(6)
C35 C34 C44 121.0(4)
C33 C34 C44 121.3(4)
C34 C35 C36 121.2(5)
C34 C35 H35 119.4
C36 C35 H35 119.4
C31 C36 C35 119.9(6)
C31 C36 H36 120.1
C35 C36 H36 120.1
C38 C37 C312 119.7(6)
C38 C37 P1 117.5(5)
C312 C37 P1 122.8(5)
C37 C38 C39 120.1(7)
C37 C38 H38 119.9
C39 C38 H38 119.9
C310 C39 C38 119.7(7)
C310 C39 H39 120.1
C38 C39 H39 120.1
C311 C310 C39 120.6(7)
C311 C310 H310 119.7
C39 C310 H310 119.7
C310 C311 C312 121.1(7)
C310 C311 H311 119.4
C312 C311 H311 119.4
C311 C312 C37 118.7(7)
C311 C312 H312 120.7
C37 C312 H312 120.7
C314 C313 C318 119.5(6)
C314 C313 P1 118.8(5)
C318 C313 P1 121.7(5)
C313 C314 C315 121.2(7)
C313 C314 H314 119.4
C315 C314 H314 119.4
C316 C315 C314 117.7(7)
C316 C315 H315 121.2
C314 C315 H315 121.2
C317 C316 C315 122.0(7)
C317 C316 H316 119.0
C315 C316 H316 119.0
C316 C317 C318 119.7(6)
C316 C317 H317 120.1
C318 C317 H317 120.1
C313 C318 C317 119.8(6)
C313 C318 H318 120.1
C317 C318 H318 120.1
C46 C41 C42 118.2(6)
C46 C41 P2 119.6(5)
C42 C41 P2 122.2(5)
C43 C42 C41 119.5(6)
C43 C42 H42 120.2
C41 C42 H42 120.2
C44 C43 C42 122.8(6)
C44 C43 H43 118.6
C42 C43 H43 118.6
C43 C44 C45 116.4(5)
C43 C44 C34 121.7(4)
C45 C44 C34 121.9(4)
C46 C45 C44 121.2(6)
C46 C45 H45 119.4
C44 C45 H45 119.4
C45 C46 C41 122.0(6)
C45 C46 H46 119.0
C41 C46 H46 119.0
C412 C47 C48 119.0(6)
C412 C47 P2 124.0(5)
C48 C47 P2 116.9(5)
C49 C48 C47 120.3(7)
C49 C48 H48 119.9
C47 C48 H48 119.9
C48 C49 C410 120.8(7)
C48 C49 H49 119.6
C410 C49 H49 119.6
C49 C410 C411 120.1(6)
C49 C410 H410 120.0
C411 C410 H410 120.0
C410 C411 C412 119.2(7)
C410 C411 H411 120.4
C412 C411 H411 120.4
C47 C412 C411 120.7(7)
C47 C412 H412 119.7
C411 C412 H412 119.7
C414 C413 C418 119.1(5)
C414 C413 P2 122.4(4)
C418 C413 P2 118.5(5)
C415 C414 C413 120.1(5)
C415 C414 H414 119.9
C413 C414 H414 119.9
C414 C415 C416 121.3(6)
C414 C415 H415 119.4
C416 C415 H415 119.4
C415 C416 C417 118.7(6)
C415 C416 H416 120.6
C417 C416 H416 120.6
C418 C417 C416 121.1(6)
C418 C417 H417 119.5
C416 C417 H417 119.5
C417 C418 C413 119.7(6)
C417 C418 H418 120.1
C413 C418 H418 120.1
C52 C51 C56 119.1(6)
C52 C51 H51 120.4
C56 C51 H51 120.4
C51 C52 C53 119.5(6)
C51 C52 H52 120.3
C53 C52 H52 120.3
C54 C53 C52 121.0(6)
C54 C53 H53 119.5
C52 C53 H53 119.5
C53 C54 C55 120.0(6)
C53 C54 H54 120.0
C55 C54 H54 120.0
C56 C55 C54 118.9(5)
C56 C55 H55 120.5
C54 C55 H55 120.5
C55 C56 C51 121.5(5)
C55 C56 H56 119.3
C51 C56 H56 119.3

loop_
_geom_bond_atom_site_label_1
_geom_bond_atom_site_label_2
_geom_bond_distance
Au1 C11 2.070(6)
Au1 P1 2.2795(17)
Au2 C21 2.059(7)
Au2 P2 2.2740(16)
P1 C37 1.812(6)
P1 C31 1.822(6)
P1 C313 1.824(6)
P2 C413 1.815(6)
P2 C41 1.820(6)
P2 C47 1.825(6)
O11 C17 1.368(7)
O11 C19 1.455(5)
O12 C113 1.363(8)
O12 C115 1.437(8)
O21 C27 1.363(6)
O21 C29 1.449(6)
O22 C213 1.381(8)
O22 C215 1.455(8)
N11 C17 1.258(7)
N11 C18 1.479(6)
N12 C113 1.262(9)
N12 C114 1.491(9)
N21 C27 1.261(6)
N21 C28 1.467(5)
N22 C213 1.258(8)
N22 C214 1.472(9)
C11 C12 1.397(9)
C11 C16 1.415(9)
C12 C13 1.394(9)
C12 C17 1.504(9)
C13 C14 1.385(10)
C13 H13 0.9500
C14 C15 1.358(9)
C14 H14 0.9500
C15 C16 1.407(9)
C15 H15 0.9500
C16 C113 1.491(9)
C18 C110 1.522(7)
C18 C19 1.553(6)
C18 H18 1.0000
C19 H19A 0.9900
C19 H19B 0.9900
C110 C112 1.531(7)
C110 C111 1.540(8)
C110 H110 1.0000
C111 H11A 0.9800
C111 H11B 0.9800
C111 H11C 0.9800
C112 H11D 0.9800
C112 H11E 0.9800
C112 H11F 0.9800
C114 C116 1.508(8)
C114 C115 1.510(9)
C114 H114 1.0000
C115 H11G 0.9900
C115 H11H 0.9900
C116 C118 1.518(6)
C116 C117 1.536(6)
C116 H116 1.0000
C117 H11I 0.9800
C117 H11J 0.9800
C117 H11K 0.9800
C118 H11L 0.9800
C118 H11M 0.9800
C118 H11N 0.9800
C21 C26 1.399(9)
C21 C22 1.421(9)
C22 C23 1.409(9)
C22 C27 1.455(9)
C23 C24 1.382(10)
C23 H23 0.9500
C24 C25 1.404(9)
C24 H24 0.9500
C25 C26 1.409(9)
C25 H25 0.9500
C26 C213 1.463(9)
C28 C29 1.514(6)
C28 C210 1.524(6)
C28 H28 1.0000
C29 H29A 0.9900
C29 H29B 0.9900
C210 C211 1.527(8)
C210 C212 1.531(7)
C210 H210 1.0000
C211 H21A 0.9800
C211 H21B 0.9800
C211 H21C 0.9800
C212 H21D 0.9800
C212 H21E 0.9800
C212 H21F 0.9800
C214 C215 1.528(9)
C214 C216 1.540(8)
C214 H214 1.0000
C215 H21G 0.9900
C215 H21H 0.9900
C216 C217 1.533(7)
C216 C218 1.539(6)
C216 H216 1.0000
C217 H21I 0.9800
C217 H21J 0.9800
C217 H21K 0.9800
C218 H21L 0.9800
C218 H21M 0.9800
C218 H21N 0.9800
C31 C32 1.381(9)
C31 C36 1.387(9)
C32 C33 1.389(9)
C32 H32 0.9500
C33 C34 1.391(8)
C33 H33 0.9500
C34 C35 1.386(8)
C34 C44 1.494(4)
C35 C36 1.409(9)
C35 H35 0.9500
C36 H36 0.9500
C37 C38 1.380(9)
C37 C312 1.404(9)
C38 C39 1.403(9)
C38 H38 0.9500
C39 C310 1.372(12)
C39 H39 0.9500
C310 C311 1.358(11)
C310 H310 0.9500
C311 C312 1.400(10)
C311 H311 0.9500
C312 H312 0.9500
C313 C314 1.371(9)
C313 C318 1.379(8)
C314 C315 1.415(9)
C314 H314 0.9500
C315 C316 1.368(11)
C315 H315 0.9500
C316 C317 1.362(10)
C316 H316 0.9500
C317 C318 1.398(8)
C317 H317 0.9500
C318 H318 0.9500
C41 C46 1.382(8)
C41 C42 1.391(8)
C42 C43 1.387(9)
C42 H42 0.9500
C43 C44 1.384(8)
C43 H43 0.9500
C44 C45 1.405(8)
C45 C46 1.365(9)
C45 H45 0.9500
C46 H46 0.9500
C47 C412 1.370(9)
C47 C48 1.400(9)
C48 C49 1.369(10)
C48 H48 0.9500
C49 C410 1.373(12)
C49 H49 0.9500
C410 C411 1.382(11)
C410 H410 0.9500
C411 C412 1.405(10)
C411 H411 0.9500
C412 H412 0.9500
C413 C414 1.400(8)
C413 C418 1.405(9)
C414 C415 1.378(8)
C414 H414 0.9500
C415 C416 1.386(9)
C415 H415 0.9500
C416 C417 1.394(10)
C416 H416 0.9500
C417 C418 1.384(9)
C417 H417 0.9500
C418 H418 0.9500
C51 C52 1.364(8)
C51 C56 1.387(8)
C51 H51 0.9500
C52 C53 1.378(9)
C52 H52 0.9500
C53 C54 1.368(8)
C53 H53 0.9500
C54 C55 1.371(8)
C54 H54 0.9500
C55 C56 1.366(8)
C55 H55 0.9500
C56 H56 0.9500

loop_
_geom_torsion_atom_site_label_1
_geom_torsion_atom_site_label_2
_geom_torsion_atom_site_label_3
_geom_torsion_atom_site_label_4
_geom_torsion
C16 C11 C12 C13 0.7(9)
Au1 C11 C12 C13 -179.0(5)
C16 C11 C12 C17 -178.6(6)
Au1 C11 C12 C17 1.7(8)
C11 C12 C13 C14 -0.5(10)
C17 C12 C13 C14 178.9(6)
C12 C13 C14 C15 0.0(10)
C13 C14 C15 C16 0.3(11)
C14 C15 C16 C11 -0.1(10)
C14 C15 C16 C113 -177.9(6)
C12 C11 C16 C15 -0.4(9)
Au1 C11 C16 C15 179.3(5)
C12 C11 C16 C113 177.4(6)
Au1 C11 C16 C113 -3.0(8)
C18 N11 C17 O11 -0.9(6)
C18 N11 C17 C12 -179.4(5)
C19 O11 C17 N11 -1.3(6)
C19 O11 C17 C12 177.3(4)
C13 C12 C17 N11 55.7(8)
C11 C12 C17 N11 -124.9(6)
C13 C12 C17 O11 -122.8(5)
C11 C12 C17 O11 56.6(7)
C17 N11 C18 C110 -121.2(4)
C17 N11 C18 C19 2.6(5)
C17 O11 C19 C18 2.7(4)
N11 C18 C19 O11 -3.3(4)
C110 C18 C19 O11 119.1(4)
N11 C18 C110 C112 58.5(5)
C19 C18 C110 C112 -59.9(5)
N11 C18 C110 C111 -175.9(4)
C19 C18 C110 C111 65.7(5)
C114 N12 C113 O12 2.5(9)
C114 N12 C113 C16 -175.0(7)
C115 O12 C113 N12 3.1(9)
C115 O12 C113 C16 -179.1(5)
C15 C16 C113 N12 -177.0(7)
C11 C16 C113 N12 5.2(11)
C15 C16 C113 O12 5.5(9)
C11 C16 C113 O12 -172.3(6)
C113 N12 C114 C116 -131.3(6)
C113 N12 C114 C115 -6.6(8)
C113 O12 C115 C114 -7.1(7)
N12 C114 C115 O12 8.1(7)
C116 C114 C115 O12 130.9(5)
N12 C114 C116 C118 -57.5(6)
C115 C114 C116 C118 -174.7(5)
N12 C114 C116 C117 179.1(5)
C115 C114 C116 C117 61.9(6)
C26 C21 C22 C23 2.0(9)
Au2 C21 C22 C23 -174.6(5)
C26 C21 C22 C27 -176.4(6)
Au2 C21 C22 C27 7.0(8)
C21 C22 C23 C24 -2.5(9)
C27 C22 C23 C24 175.8(6)
C22 C23 C24 C25 1.0(9)
C23 C24 C25 C26 1.1(9)
C22 C21 C26 C25 0.1(9)
Au2 C21 C26 C25 176.4(4)
C22 C21 C26 C213 -179.3(6)
Au2 C21 C26 C213 -3.0(9)
C24 C25 C26 C21 -1.6(9)
C24 C25 C26 C213 177.8(6)
C28 N21 C27 O21 5.1(6)
C28 N21 C27 C22 -175.9(5)
C29 O21 C27 N21 3.6(7)
C29 O21 C27 C22 -175.6(5)
C23 C22 C27 N21 -121.0(7)
C21 C22 C27 N21 57.5(9)
C23 C22 C27 O21 58.1(8)
C21 C22 C27 O21 -123.5(6)
C27 N21 C28 C29 -10.9(5)
C27 N21 C28 C210 -134.7(4)
C27 O21 C29 C28 -10.1(6)
N21 C28 C29 O21 12.7(6)
C210 C28 C29 O21 134.5(5)
N21 C28 C210 C211 178.6(4)
C29 C28 C210 C211 61.6(5)
N21 C28 C210 C212 -59.6(5)
C29 C28 C210 C212 -176.7(4)
C214 N22 C213 O22 -3.5(8)
C214 N22 C213 C26 178.1(6)
C215 O22 C213 N22 0.9(8)
C215 O22 C213 C26 179.6(5)
C21 C26 C213 N22 -6.8(10)
C25 C26 C213 N22 173.8(6)
C21 C26 C213 O22 174.8(5)
C25 C26 C213 O22 -4.7(8)
C213 N22 C214 C215 4.3(8)
C213 N22 C214 C216 -118.3(6)
C213 O22 C215 C214 1.9(7)
N22 C214 C215 O22 -3.7(7)
C216 C214 C215 O22 119.1(5)
N22 C214 C216 C217 59.8(7)
C215 C214 C216 C217 -58.5(6)
N22 C214 C216 C218 -174.7(5)
C215 C214 C216 C218 67.0(6)
C37 P1 C31 C32 -119.6(6)
C313 P1 C31 C32 -7.5(6)
Au1 P1 C31 C32 118.5(5)
C37 P1 C31 C36 63.9(6)
C313 P1 C31 C36 176.1(5)
Au1 P1 C31 C36 -58.0(5)
C36 C31 C32 C33 2.5(10)
P1 C31 C32 C33 -173.9(5)
C31 C32 C33 C34 -1.1(11)
C32 C33 C34 C35 -1.6(10)
C32 C33 C34 C44 177.4(5)
C33 C34 C35 C36 2.8(9)
C44 C34 C35 C36 -176.2(5)
C32 C31 C36 C35 -1.3(10)
P1 C31 C36 C35 175.3(5)
C34 C35 C36 C31 -1.4(10)
C31 P1 C37 C38 -155.9(5)
C313 P1 C37 C38 92.5(5)
Au1 P1 C37 C38 -31.9(5)
C31 P1 C37 C312 23.2(6)
C313 P1 C37 C312 -88.5(6)
Au1 P1 C37 C312 147.2(5)
C312 C37 C38 C39 0.4(10)
P1 C37 C38 C39 179.5(5)
C37 C38 C39 C310 -1.8(10)
C38 C39 C310 C311 1.5(11)
C39 C310 C311 C312 0.2(11)
C310 C311 C312 C37 -1.5(10)
C38 C37 C312 C311 1.2(9)
P1 C37 C312 C311 -177.8(5)
C37 P1 C313 C314 -172.4(5)
C31 P1 C313 C314 76.2(6)
Au1 P1 C313 C314 -50.0(6)
C37 P1 C313 C318 6.3(6)
C31 P1 C313 C318 -105.2(5)
Au1 P1 C313 C318 128.7(5)
C318 C313 C314 C315 0.6(10)
P1 C313 C314 C315 179.2(5)
C313 C314 C315 C316 -1.4(11)
C314 C315 C316 C317 0.5(11)
C315 C316 C317 C318 1.1(11)
C314 C313 C318 C317 1.1(9)
P1 C313 C318 C317 -177.6(5)
C316 C317 C318 C313 -1.9(10)
C413 P2 C41 C46 -174.3(5)
C47 P2 C41 C46 -63.7(6)
Au2 P2 C41 C46 59.3(6)
C413 P2 C41 C42 9.7(6)
C47 P2 C41 C42 120.4(6)
Au2 P2 C41 C42 -116.7(5)
C46 C41 C42 C43 1.9(10)
P2 C41 C42 C43 177.9(5)
C41 C42 C43 C44 -1.1(11)
C42 C43 C44 C45 0.2(10)
C42 C43 C44 C34 -179.1(6)
C35 C34 C44 C43 -0.3(7)
C33 C34 C44 C43 -179.4(8)
C35 C34 C44 C45 -179.6(7)
C33 C34 C44 C45 1.3(7)
C43 C44 C45 C46 -0.2(10)
C34 C44 C45 C46 179.2(6)
C44 C45 C46 C41 1.0(11)
C42 C41 C46 C45 -1.9(11)
P2 C41 C46 C45 -178.0(6)
C413 P2 C47 C412 91.9(6)
C41 P2 C47 C412 -19.8(6)
Au2 P2 C47 C412 -142.7(5)
C413 P2 C47 C48 -87.8(5)
C41 P2 C47 C48 160.5(5)
Au2 P2 C47 C48 37.5(5)
C412 C47 C48 C49 -1.6(10)
P2 C47 C48 C49 178.2(5)
C47 C48 C49 C410 1.3(11)
C48 C49 C410 C411 0.1(11)
C49 C410 C411 C412 -1.1(10)
C48 C47 C412 C411 0.5(10)
P2 C47 C412 C411 -179.2(5)
C410 C411 C412 C47 0.8(10)
C41 P2 C413 C414 94.5(5)
C47 P2 C413 C414 -16.8(5)
Au2 P2 C413 C414 -140.6(4)
C41 P2 C413 C418 -87.8(5)
C47 P2 C413 C418 160.9(5)
Au2 P2 C413 C418 37.0(5)
C418 C413 C414 C415 -1.5(8)
P2 C413 C414 C415 176.2(4)
C413 C414 C415 C416 1.4(8)
C414 C415 C416 C417 -0.5(9)
C415 C416 C417 C418 -0.3(10)
C416 C417 C418 C413 0.2(10)
C414 C413 C418 C417 0.7(9)
P2 C413 C418 C417 -177.1(5)
C56 C51 C52 C53 0.5(11)
C51 C52 C53 C54 -1.3(13)
C52 C53 C54 C55 2.0(13)
C53 C54 C55 C56 -2.0(11)
C54 C55 C56 C51 1.3(9)
C52 C51 C56 C55 -0.6(10)
